data_4315183
loop_
_publ_author_name
'V. Koteswara Rao'
'K. Bharathi'
'Ramanath Prabhu'
'Manabendra Chandra'
'Srinivasan Natarajan'

_publ_section_title
;
 Two- and Three-Dimensional Open-Framework Uranium Arsenates: Synthesis,
 Structure, and Characterization
;
_journal_name_full 'Inorganic Chemistry'
_journal_page_first 2931
_journal_page_last 2947
_journal_paper_doi 10.1021/ic902472h
_journal_volume 49
_journal_year 2010
_chemical_formula_sum 'C2 H0 As F3 N1.5 O4 U'
_chemical_formula_weight 478.98
_chemical_name_common 'Uranium Arsenate'
_chemical_name_systematic
;
 ?
;
_space_group_IT_number 12
_symmetry_cell_setting monoclinic
_symmetry_space_group_name_Hall '-C 2y'
_symmetry_space_group_name_H-M 'C 1 2/m 1'
_atom_sites_solution_hydrogens geom
_atom_sites_solution_primary direct
_atom_sites_solution_secondary difmap
_audit_creation_method SHELXL-97
_cell_angle_alpha 90.00
_cell_angle_beta 112.553(2)
_cell_angle_gamma 90.00
_cell_formula_units_Z 8
_cell_length_a 17.6377(11)
_cell_length_b 8.0072(5)
_cell_length_c 12.5801(8)
_cell_measurement_temperature 293(2)
_cell_volume 1640.80(18)
_computing_cell_refinement 'APEX 2 (Bruker, 2006)'
_computing_data_collection 'APEX 2 (Bruker, 2006)'
_computing_data_reduction 'APEX 2 (Bruker, 2006)'
_computing_molecular_graphics 'Ortep-3 for Windows (Farrugia, 1997) and CAMERON (Watkin et al., 1993)'
_computing_publication_material 'PLATON (Spek, 1990)'
_computing_structure_refinement 'SHELXL-97 (Sheldrick, 1997)'
_computing_structure_solution 'SIR92 (Altomare et al., 1993)'
_diffrn_ambient_temperature 293(2)
_diffrn_measured_fraction_theta_full 0.945
_diffrn_measured_fraction_theta_max 0.946
_diffrn_measurement_device_type 'Bruker Kappa APEX II area-detector'
_diffrn_measurement_method '\f and \w scans'
_diffrn_radiation_monochromator graphite
_diffrn_radiation_source 'fine-focus sealed tube'
_diffrn_radiation_type MoK\a
_diffrn_radiation_wavelength 0.71073
_diffrn_reflns_av_R_equivalents 0.0642
_diffrn_reflns_av_sigmaI/netI 0.0557
_diffrn_reflns_limit_h_max 23
_diffrn_reflns_limit_h_min -25
_diffrn_reflns_limit_k_max 7
_diffrn_reflns_limit_k_min -11
_diffrn_reflns_limit_l_max 17
_diffrn_reflns_limit_l_min -18
_diffrn_reflns_number 11863
_diffrn_reflns_theta_full 25.00
_diffrn_reflns_theta_max 30.63
_diffrn_reflns_theta_min 1.75
_exptl_absorpt_coefficient_mu 23.821
_exptl_absorpt_correction_T_max 0.3822
_exptl_absorpt_correction_T_min 0.1244
_exptl_absorpt_correction_type multi-scan
_exptl_absorpt_process_details 'APEX 2 (Bruker, 2006)'
_exptl_crystal_colour Green
_exptl_crystal_density_diffrn 3.878
_exptl_crystal_density_method 'not measured'
_exptl_crystal_description Block
_exptl_crystal_F_000 1652
_exptl_crystal_size_max 0.15
_exptl_crystal_size_mid 0.07
_exptl_crystal_size_min 0.05
_refine_diff_density_max 4.482
_refine_diff_density_min -2.581
_refine_diff_density_rms 0.398
_refine_ls_extinction_coef 0.00058(8)
_refine_ls_extinction_expression Fc^*^=kFc[1+0.001xFc^2^\l^3^/sin(2\q)]^-1/4^
_refine_ls_extinction_method SHELXL
_refine_ls_goodness_of_fit_ref 1.066
_refine_ls_hydrogen_treatment mixed
_refine_ls_matrix_type full
_refine_ls_number_parameters 132
_refine_ls_number_reflns 2558
_refine_ls_number_restraints 5
_refine_ls_restrained_S_all 1.067
_refine_ls_R_factor_all 0.0503
_refine_ls_R_factor_gt 0.0422
_refine_ls_shift/su_max 0.000
_refine_ls_shift/su_mean 0.000
_refine_ls_structure_factor_coef Fsqd
_refine_ls_weighting_details 'calc w=1/[\s^2^(Fo^2^)+(0.0556P)^2^+0.6465P] where P=(Fo^2^+2Fc^2^)/3'
_refine_ls_weighting_scheme calc
_refine_ls_wR_factor_gt 0.0993
_refine_ls_wR_factor_ref 0.1025
_reflns_number_gt 2210
_reflns_number_total 2558
_reflns_threshold_expression >2sigma(I)
_cod_data_source_file ic902472h_si_003.cif
_cod_data_source_block VI_m
_cod_depositor_comments
;
The following automatic conversions were performed:

'_symmetry_cell_setting' value 'Monoclinic' changed to 'monoclinic'
according to the built-in table from CIF Core dictionary named
'cif_core.dic' version 2.4.1 from 2010-06-29.

Automatic conversion script
Id: cif_fix_values 1646 2011-03-28 12:23:43Z adriana 
;
_cod_original_formula_sum 'C2 H0 As F3 N1.50 O4 U'
_cod_database_code 4315183

loop_
_symmetry_equiv_pos_as_xyz
'x, y, z'
'-x, y, -z'
'x+1/2, y+1/2, z'
'-x+1/2, y+1/2, -z'
'-x, -y, -z'
'x, -y, z'
'-x+1/2, -y+1/2, -z'
'x+1/2, -y+1/2, z'

loop_
_atom_site_label
_atom_site_type_symbol
_atom_site_fract_x
_atom_site_fract_y
_atom_site_fract_z
_atom_site_U_iso_or_equiv
_atom_site_adp_type
_atom_site_occupancy
_atom_site_symmetry_multiplicity
_atom_site_calc_flag
_atom_site_refinement_flags
_atom_site_disorder_assembly
_atom_site_disorder_group
U1 U 0.0000 0.75108(5) 0.5000 0.01071(13) Uani 1 2 d S . .
U2 U -0.12343(3) 1.0000 0.95323(3) 0.01399(13) Uani 1 2 d S . .
As1 As -0.18583(7) 0.5000 0.33797(9) 0.0143(2) Uani 1 2 d S . .
As2 As -0.02506(7) 1.0000 0.73245(9) 0.0138(2) Uani 1 2 d S . .
F1 F 0.0745(4) 1.0000 0.5703(5) 0.0182(14) Uani 1 2 d S . .
F2 F 0.0293(4) 0.5000 0.4224(5) 0.0181(14) Uani 1 2 d S . .
F3 F -0.2119(12) 1.0000 1.0286(15) 0.117(6) Uiso 1 2 d S . .
F4 F -0.1533(4) 0.7290(8) 0.9172(7) 0.051(2) Uani 1 1 d . . .
F5 F 0.0000 1.1582(10) 1.0000 0.0319(18) Uani 1 2 d S . .
O1 O -0.0345(4) 0.8261(8) 0.6501(5) 0.0232(13) Uani 1 1 d . . .
O2 O -0.1282(4) 0.6739(7) 0.3778(5) 0.0241(13) Uani 1 1 d . . .
O3 O -0.0641(6) 1.0000 1.1544(8) 0.040(3) Uani 1 2 d S . .
O4 O -0.1038(5) 1.0000 0.7749(7) 0.0170(16) Uani 1 2 d S . .
O5 O -0.2403(6) 0.5000 0.1976(7) 0.030(2) Uani 1 2 d S . .
O6 O -0.2527(7) 0.5000 0.4078(8) 0.037(3) Uani 1 2 d S . .
N1 N 0.2284(8) 1.0000 0.7640(9) 0.042(3) Uani 1 2 d SD . .
N2 N 0.0972(10) 0.423(2) 0.2344(13) 0.042(3) Uani 0.50 1 d PD . .
C1 C 0.2510(13) 1.0000 0.6608(13) 0.053(5) Uani 1 2 d SD . .
C2 C 0.3445(13) 1.0000 0.691(3) 0.117(11) Uiso 1 2 d SD . .
C3 C 0.0218(9) 0.5000 0.1485(16) 0.070(7) Uani 1 2 d SD . .
C4 C -0.0544(8) 0.5000 0.1787(16) 0.077(8) Uani 1 2 d SD . .
N3 N -0.1355(9) 0.5000 0.0815(15) 0.094(8) Uani 1 2 d SD . .

loop_
_atom_site_aniso_label
_atom_site_aniso_U_11
_atom_site_aniso_U_22
_atom_site_aniso_U_33
_atom_site_aniso_U_23
_atom_site_aniso_U_13
_atom_site_aniso_U_12
U1 0.0094(2) 0.0118(2) 0.01234(18) 0.000 0.00582(14) 0.000
U2 0.0104(2) 0.0218(2) 0.01091(19) 0.000 0.00529(14) 0.000
As1 0.0089(5) 0.0193(6) 0.0132(5) 0.000 0.0026(4) 0.000
As2 0.0104(5) 0.0234(6) 0.0099(4) 0.000 0.0067(4) 0.000
F1 0.008(3) 0.027(4) 0.017(3) 0.000 0.002(2) 0.000
F2 0.020(4) 0.020(3) 0.022(3) 0.000 0.016(3) 0.000
F4 0.030(4) 0.028(4) 0.076(5) 0.013(3) 0.001(3) -0.013(3)
F5 0.021(4) 0.024(4) 0.050(5) 0.000 0.014(4) 0.000
O1 0.033(4) 0.024(3) 0.020(3) 0.003(2) 0.020(3) 0.005(3)
O2 0.019(3) 0.016(3) 0.035(3) 0.004(3) 0.007(3) -0.001(2)
O3 0.011(5) 0.089(9) 0.020(4) 0.000 0.006(4) 0.000
O4 0.019(4) 0.018(4) 0.021(4) 0.000 0.017(3) 0.000
O5 0.012(4) 0.051(6) 0.018(4) 0.000 -0.004(3) 0.000
O6 0.029(6) 0.067(8) 0.024(5) 0.000 0.020(4) 0.000
N1 0.030(6) 0.063(8) 0.018(4) 0.000 -0.007(4) 0.000
N2 0.030(6) 0.063(8) 0.018(4) 0.000 -0.007(4) 0.000
C1 0.077(15) 0.058(12) 0.038(9) 0.000 0.039(9) 0.000
C3 0.046(13) 0.11(2) 0.073(14) 0.000 0.040(11) 0.000
C4 0.015(9) 0.14(2) 0.079(15) 0.000 0.020(9) 0.000
N3 0.022(9) 0.19(3) 0.069(12) 0.000 0.016(8) 0.000

loop_
_atom_type_symbol
_atom_type_description
_atom_type_scat_dispersion_real
_atom_type_scat_dispersion_imag
_atom_type_scat_source
C C 0.0033 0.0016 'International Tables Vol C Tables 4.2.6.8 and 6.1.1.4'
H H 0.0000 0.0000 'International Tables Vol C Tables 4.2.6.8 and 6.1.1.4'
N N 0.0061 0.0033 'International Tables Vol C Tables 4.2.6.8 and 6.1.1.4'
O O 0.0106 0.0060 'International Tables Vol C Tables 4.2.6.8 and 6.1.1.4'
F F 0.0171 0.0103 'International Tables Vol C Tables 4.2.6.8 and 6.1.1.4'
As As 0.0499 2.0058 'International Tables Vol C Tables 4.2.6.8 and 6.1.1.4'
U U -9.6767 9.6646 'International Tables Vol C Tables 4.2.6.8 and 6.1.1.4'

loop_
_geom_angle_atom_site_label_1
_geom_angle_atom_site_label_2
_geom_angle_atom_site_label_3
_geom_angle
_geom_angle_site_symmetry_1
_geom_angle_site_symmetry_3
_geom_angle_publ_flag
O1 U1 O1 149.4(3) . 2_556 ?
O1 U1 O2 96.9(2) . . ?
O1 U1 O2 91.4(2) 2_556 . ?
O1 U1 O2 91.4(2) . 2_556 ?
O1 U1 O2 96.9(2) 2_556 2_556 ?
O2 U1 O2 148.5(3) . 2_556 ?
O1 U1 F1 75.8(2) . . ?
O1 U1 F1 78.5(2) 2_556 . ?
O2 U1 F1 138.3(2) . . ?
O2 U1 F1 73.2(2) 2_556 . ?
O1 U1 F1 78.5(2) . 5_576 ?
O1 U1 F1 75.8(2) 2_556 5_576 ?
O2 U1 F1 73.2(2) . 5_576 ?
O2 U1 F1 138.3(2) 2_556 5_576 ?
F1 U1 F1 65.1(3) . 5_576 ?
O1 U1 F2 137.2(2) . . ?
O1 U1 F2 73.3(2) 2_556 . ?
O2 U1 F2 79.0(2) . . ?
O2 U1 F2 74.4(2) 2_556 . ?
F1 U1 F2 133.6(2) . . ?
F1 U1 F2 137.5(2) 5_576 . ?
O1 U1 F2 73.3(2) . 5_566 ?
O1 U1 F2 137.2(2) 2_556 5_566 ?
O2 U1 F2 74.4(2) . 5_566 ?
O2 U1 F2 79.0(2) 2_556 5_566 ?
F1 U1 F2 137.5(2) . 5_566 ?
F1 U1 F2 133.6(2) 5_576 5_566 ?
F2 U1 F2 64.5(3) . 5_566 ?
O1 U1 U1 74.70(16) . 5_576 ?
O1 U1 U1 74.70(16) 2_556 5_576 ?
O2 U1 U1 105.74(15) . 5_576 ?
O2 U1 U1 105.74(15) 2_556 5_576 ?
F1 U1 U1 32.54(13) . 5_576 ?
F1 U1 U1 32.54(13) 5_576 5_576 ?
F2 U1 U1 147.76(13) . 5_576 ?
F2 U1 U1 147.76(13) 5_566 5_576 ?
O1 U1 U1 105.30(16) . 5_566 ?
O1 U1 U1 105.30(16) 2_556 5_566 ?
O2 U1 U1 74.26(15) . 5_566 ?
O2 U1 U1 74.26(15) 2_556 5_566 ?
F1 U1 U1 147.46(13) . 5_566 ?
F1 U1 U1 147.46(13) 5_576 5_566 ?
F2 U1 U1 32.24(13) . 5_566 ?
F2 U1 U1 32.24(13) 5_566 5_566 ?
U1 U1 U1 180.0 5_576 5_566 ?
F3 U2 F4 86.2(3) . . ?
F3 U2 F4 86.2(3) . 6_575 ?
F4 U2 F4 151.7(3) . 6_575 ?
F3 U2 O3 67.4(5) . . ?
F4 U2 O3 101.08(19) . . ?
F4 U2 O3 101.08(19) 6_575 . ?
F3 U2 F5 130.5(4) . . ?
F4 U2 F5 133.3(3) . . ?
F4 U2 F5 69.9(2) 6_575 . ?
O3 U2 F5 75.3(2) . . ?
F3 U2 F5 130.5(4) . 5_577 ?
F4 U2 F5 69.9(2) . 5_577 ?
F4 U2 F5 133.3(3) 6_575 5_577 ?
O3 U2 F5 75.3(2) . 5_577 ?
F5 U2 F5 64.0(3) . 5_577 ?
F3 U2 O4 144.7(5) . . ?
F4 U2 O4 85.3(2) . . ?
F4 U2 O4 85.3(2) 6_575 . ?
O3 U2 O4 147.9(3) . . ?
F5 U2 O4 77.61(18) . . ?
F5 U2 O4 77.61(17) 5_577 . ?
F3 U2 O5 70.8(5) . 7_466 ?
F4 U2 O5 75.87(17) . 7_466 ?
F4 U2 O5 75.87(17) 6_575 7_466 ?
O3 U2 O5 138.1(3) . 7_466 ?
F5 U2 O5 136.80(19) . 7_466 ?
F5 U2 O5 136.80(19) 5_577 7_466 ?
O4 U2 O5 73.9(3) . 7_466 ?
F3 U2 U2 140.0(5) . 5_577 ?
F4 U2 U2 101.66(19) . 5_577 ?
F4 U2 U2 101.66(19) 6_575 5_577 ?
O3 U2 U2 72.6(2) . 5_577 ?
F5 U2 U2 32.02(16) . 5_577 ?
F5 U2 U2 32.02(16) 5_577 5_577 ?
O4 U2 U2 75.3(2) . 5_577 ?
O5 U2 U2 149.3(2) 7_466 5_577 ?
O5 As1 O2 110.8(3) . . ?
O5 As1 O2 110.8(3) . 6_565 ?
O2 As1 O2 111.7(4) . 6_565 ?
O5 As1 O6 108.3(5) . . ?
O2 As1 O6 107.6(3) . . ?
O2 As1 O6 107.6(3) 6_565 . ?
O3 As2 O4 110.8(4) 5_577 . ?
O3 As2 O1 111.0(3) 5_577 . ?
O4 As2 O1 107.2(3) . . ?
O3 As2 O1 111.0(3) 5_577 6_575 ?
O4 As2 O1 107.2(3) . 6_575 ?
O1 As2 O1 109.5(4) . 6_575 ?
U1 F1 U1 114.9(3) . 5_576 ?
U1 F2 U1 115.5(3) 5_566 . ?
U2 F5 U2 116.0(3) . 5_577 ?
As2 O1 U1 136.5(4) . . ?
As1 O2 U1 139.0(3) . . ?
As2 O3 U2 143.9(6) 5_577 . ?
As2 O4 U2 137.4(5) . . ?
As1 O5 U2 146.1(6) . 7_466 ?
N2 N2 C2 60.5(10) 6_565 7_566 ?
N2 N2 C3 65.4(8) 6_565 . ?
C2 N2 C3 125.7(17) 7_566 . ?
N1 C1 C2 113.6(19) . . ?
N2 C2 N2 59(2) 7_566 4_556 ?
N2 C2 C1 132(2) 7_566 . ?
N2 C2 C1 132(2) 4_556 . ?
N2 C3 N2 49.2(16) 6_565 . ?
N2 C3 C4 116.3(14) 6_565 . ?
N2 C3 C4 116.3(14) . . ?
N3 C4 C3 117.2(15) . . ?

loop_
_geom_bond_atom_site_label_1
_geom_bond_atom_site_label_2
_geom_bond_distance
_geom_bond_site_symmetry_2
_geom_bond_publ_flag
U1 O1 2.275(6) . ?
U1 O1 2.275(6) 2_556 ?
U1 O2 2.279(6) . ?
U1 O2 2.279(6) 2_556 ?
U1 F1 2.364(3) . ?
U1 F1 2.364(3) 5_576 ?
U1 F2 2.377(3) . ?
U1 F2 2.377(3) 5_566 ?
U1 U1 3.9863(8) 5_576 ?
U1 U1 4.0209(8) 5_566 ?
U2 F3 2.11(2) . ?
U2 F4 2.238(6) . ?
U2 F4 2.238(6) 6_575 ?
U2 O3 2.339(9) . ?
U2 F5 2.389(4) . ?
U2 F5 2.389(4) 5_577 ?
U2 O4 2.398(8) . ?
U2 O5 2.424(8) 7_466 ?
U2 U2 4.0512(9) 5_577 ?
As1 O5 1.656(8) . ?
As1 O2 1.682(6) . ?
As1 O2 1.682(6) 6_565 ?
As1 O6 1.720(10) . ?
As2 O3 1.667(9) 5_577 ?
As2 O4 1.668(8) . ?
As2 O1 1.706(6) . ?
As2 O1 1.706(6) 6_575 ?
F1 U1 2.364(3) 5_576 ?
F2 U1 2.377(3) 5_566 ?
F5 U2 2.389(4) 5_577 ?
O3 As2 1.667(9) 5_577 ?
O5 U2 2.424(8) 7_466 ?
N1 C1 1.498(9) . ?
N2 N2 1.24(4) 6_565 ?
N2 C2 1.26(3) 7_566 ?
N2 C3 1.489(9) . ?
C1 C2 1.543(10) . ?
C2 N2 1.26(3) 7_566 ?
C2 N2 1.26(3) 4_556 ?
C3 N2 1.489(10) 6_565 ?
C3 C4 1.531(10) . ?
C4 N3 1.484(10) . ?
